data_4517871
loop_
_publ_author_name
'Duraisamy, Ramesh'
'Liebing, Phil'
'Harmgarth, Nicole'
'Lorenz, Volker'
'Hilfert, Liane'
'Feneberg, Martin'
'Goldhahn, R\"udiger'
'Engelhardt, Felix'
'Edelmann, Frank T.'

_publ_section_title
;
 Rubidium and Cesium Enediamide Complexes Derived from Bulky
 1,4-Diazadienes
;
_journal_name_full 'ACS Omega'
_journal_paper_doi 10.1021/acsomega.0c02414
_journal_year 2020
_chemical_formula_moiety 'C30 H44 N2 O Rb2'
_chemical_formula_sum 'C30 H44 N2 O Rb2'
_chemical_formula_weight 619.61
_space_group_crystal_system monoclinic
_space_group_IT_number 14
_space_group_name_Hall '-P 2yn'
_space_group_name_H-M_alt 'P 1 21/n 1'
_atom_sites_solution_hydrogens geom
_atom_sites_solution_primary heavy
_atom_sites_solution_secondary difmap
_audit_creation_method SHELXL-2016/4
_cell_angle_alpha 90
_cell_angle_beta 104.0550(10)
_cell_angle_gamma 90
_cell_formula_units_Z 4
_cell_length_a 13.20320(10)
_cell_length_b 17.71080(10)
_cell_length_c 13.35680(10)
_cell_measurement_reflns_used 59198
_cell_measurement_temperature 100(2)
_cell_measurement_theta_max 75.5250
_cell_measurement_theta_min 4.2080
_cell_volume 3029.84(4)
_computing_cell_refinement 'CrysAlisPro (Agilent Tech., 2013)'
_computing_data_collection 'CrysAlisPro (Agilent Tech., 2013)'
_computing_data_reduction 'CrysAlisPro (Agilent Tech., 2013)'
_computing_molecular_graphics 'Diamond (Brandenburg, 1999)'
_computing_publication_material 'SHELXL-2016/4 (Sheldrick, 2016)'
_computing_structure_refinement 'SHELXL-2016/4 (Sheldrick, 2016)'
_computing_structure_solution 'ShelXS-97 (Sheldrick, 1997)'
_diffrn_ambient_temperature 100(2)
_diffrn_detector_area_resol_mean 10.3543
_diffrn_measured_fraction_theta_full 1.000
_diffrn_measured_fraction_theta_max 0.999
_diffrn_measurement_device_type 'Xcalibur, Atlas, Nova'
_diffrn_measurement_method 'omega scans'
_diffrn_radiation_type CuK\a
_diffrn_radiation_wavelength 1.54184
_diffrn_reflns_av_R_equivalents 0.0394
_diffrn_reflns_av_unetI/netI 0.0127
_diffrn_reflns_Laue_measured_fraction_full 1.000
_diffrn_reflns_Laue_measured_fraction_max 0.999
_diffrn_reflns_limit_h_max 16
_diffrn_reflns_limit_h_min -15
_diffrn_reflns_limit_k_max 22
_diffrn_reflns_limit_k_min -22
_diffrn_reflns_limit_l_max 16
_diffrn_reflns_limit_l_min -16
_diffrn_reflns_number 94285
_diffrn_reflns_point_group_measured_fraction_full 1.000
_diffrn_reflns_point_group_measured_fraction_max 0.999
_diffrn_reflns_theta_full 67.684
_diffrn_reflns_theta_max 74.992
_diffrn_reflns_theta_min 4.223
_diffrn_source 'Nova Cu X-ray Source'
_exptl_absorpt_coefficient_mu 4.353
_exptl_absorpt_correction_T_max 1.00000
_exptl_absorpt_correction_T_min 0.71414
_exptl_absorpt_correction_type multi-scan
_exptl_absorpt_process_details 'CrysAlisPro (Agilent Tech., 2013)'
_exptl_crystal_colour red
_exptl_crystal_density_diffrn 1.358
_exptl_crystal_description prism
_exptl_crystal_F_000 1280
_exptl_crystal_size_max 0.120
_exptl_crystal_size_mid 0.080
_exptl_crystal_size_min 0.040
_refine_diff_density_max 0.581
_refine_diff_density_min -0.610
_refine_diff_density_rms 0.054
_refine_ls_extinction_method none
_refine_ls_goodness_of_fit_ref 1.027
_refine_ls_hydrogen_treatment constr
_refine_ls_matrix_type full
_refine_ls_number_parameters 324
_refine_ls_number_reflns 6244
_refine_ls_number_restraints 0
_refine_ls_restrained_S_all 1.027
_refine_ls_R_factor_all 0.0247
_refine_ls_R_factor_gt 0.0234
_refine_ls_shift/su_max 0.002
_refine_ls_shift/su_mean 0.000
_refine_ls_structure_factor_coef Fsqd
_refine_ls_weighting_details 'w=1/[\s^2^(Fo^2^)+(0.0327P)^2^+2.0131P] where P=(Fo^2^+2Fc^2^)/3'
_refine_ls_weighting_scheme calc
_refine_ls_wR_factor_gt 0.0589
_refine_ls_wR_factor_ref 0.0599
_reflns_Friedel_coverage 0.000
_reflns_number_gt 5938
_reflns_number_total 6244
_reflns_threshold_expression 'I > 2\s(I)'
_cod_data_source_file ao0c02414_si_002.cif
_cod_data_source_block magd75
_cod_original_sg_symbol_H-M 'P 21/n'
_cod_database_code 4517871
_shelx_shelxl_version_number 2016/4
_shelx_space_group_comment
;
The symmetry employed for this shelxl refinement is uniquely defined
by the following loop, which should always be used as a source of
symmetry information in preference to the above space-group names.
They are only intended as comments.
;
_shelx_estimated_absorpt_t_min 0.623
_shelx_estimated_absorpt_t_max 0.845

loop_
_space_group_symop_operation_xyz
'x, y, z'
'-x+1/2, y+1/2, -z+1/2'
'-x, -y, -z'
'x-1/2, -y-1/2, z-1/2'

loop_
_atom_site_label
_atom_site_type_symbol
_atom_site_fract_x
_atom_site_fract_y
_atom_site_fract_z
_atom_site_U_iso_or_equiv
_atom_site_adp_type
_atom_site_occupancy
_atom_site_site_symmetry_order
_atom_site_calc_flag
_atom_site_refinement_flags_posn
_atom_site_refinement_flags_adp
_atom_site_refinement_flags_occupancy
_atom_site_disorder_assembly
_atom_site_disorder_group
C1 C 0.34683(12) 0.04691(8) 1.07869(11) 0.0182(3) Uani 1 1 d . . . . .
H1 H 0.399958 0.072140 1.128109 0.022 Uiso 1 1 calc R U . . .
C2 C 0.26712(12) 0.08999(8) 1.02306(11) 0.0178(3) Uani 1 1 d . . . . .
H2 H 0.269465 0.142503 1.037931 0.021 Uiso 1 1 calc R U . . .
C3 C 0.41863(12) -0.06945(8) 1.15020(12) 0.0181(3) Uani 1 1 d . . . . .
C4 C 0.46181(12) -0.14108(9) 1.12903(12) 0.0212(3) Uani 1 1 d . . . . .
C5 C 0.53853(13) -0.17581(9) 1.20398(14) 0.0259(3) Uani 1 1 d . . . . .
H5 H 0.567747 -0.221871 1.187666 0.031 Uiso 1 1 calc R U . . .
C6 C 0.57443(13) -0.14559(10) 1.30255(13) 0.0280(4) Uani 1 1 d . . . . .
H6 H 0.631652 -0.167631 1.350845 0.034 Uiso 1 1 calc R U . . .
C7 C 0.52409(13) -0.08241(10) 1.32791(13) 0.0252(3) Uani 1 1 d . . . . .
H7 H 0.544572 -0.063294 1.396312 0.030 Uiso 1 1 calc R U . . .
C8 C 0.44423(13) -0.04573(9) 1.25652(12) 0.0209(3) Uani 1 1 d . . . . .
C9 C 0.42076(14) -0.17773(9) 1.02441(13) 0.0258(3) Uani 1 1 d . . . . .
H9 H 0.398676 -0.136327 0.972813 0.031 Uiso 1 1 calc R U . . .
C10 C 0.50028(16) -0.22640(12) 0.98766(18) 0.0409(5) Uani 1 1 d . . . . .
H10A H 0.471945 -0.240562 0.915340 0.061 Uiso 1 1 calc R U . . .
H10B H 0.514839 -0.272086 1.030118 0.061 Uiso 1 1 calc R U . . .
H10C H 0.565023 -0.197750 0.993957 0.061 Uiso 1 1 calc R U . . .
C11 C 0.32362(15) -0.22532(13) 1.02468(16) 0.0387(4) Uani 1 1 d . . . . .
H11A H 0.294650 -0.245581 0.955351 0.058 Uiso 1 1 calc R U . . .
H11B H 0.271208 -0.193656 1.045168 0.058 Uiso 1 1 calc R U . . .
H11C H 0.343010 -0.267114 1.073683 0.058 Uiso 1 1 calc R U . . .
C12 C 0.37696(14) 0.01060(10) 1.29866(13) 0.0255(3) Uani 1 1 d . . . . .
H12 H 0.323070 0.030826 1.238658 0.031 Uiso 1 1 calc R U . . .
C13 C 0.43805(17) 0.07761(11) 1.35451(14) 0.0360(4) Uani 1 1 d . . . . .
H13A H 0.390759 0.110812 1.380428 0.054 Uiso 1 1 calc R U . . .
H13B H 0.469467 0.105732 1.306512 0.054 Uiso 1 1 calc R U . . .
H13C H 0.493184 0.059369 1.412499 0.054 Uiso 1 1 calc R U . . .
C14 C 0.31931(16) -0.03040(12) 1.36984(14) 0.0346(4) Uani 1 1 d . . . . .
H14A H 0.279704 -0.072906 1.332695 0.052 Uiso 1 1 calc R U . . .
H14B H 0.271330 0.004786 1.391332 0.052 Uiso 1 1 calc R U . . .
H14C H 0.370141 -0.049215 1.430878 0.052 Uiso 1 1 calc R U . . .
C15 C 0.09737(12) 0.11075(8) 0.91779(11) 0.0176(3) Uani 1 1 d . . . . .
C16 C 0.05822(12) 0.16026(9) 0.98549(12) 0.0194(3) Uani 1 1 d . . . . .
C17 C -0.02194(13) 0.21135(9) 0.94372(13) 0.0229(3) Uani 1 1 d . . . . .
H17 H -0.043183 0.246450 0.988402 0.027 Uiso 1 1 calc R U . . .
C18 C -0.07131(13) 0.21251(9) 0.83958(13) 0.0245(3) Uani 1 1 d . . . . .
H18 H -0.124318 0.248504 0.812778 0.029 Uiso 1 1 calc R U . . .
C19 C -0.04131(12) 0.15956(9) 0.77505(12) 0.0219(3) Uani 1 1 d . . . . .
H19 H -0.077120 0.158162 0.704200 0.026 Uiso 1 1 calc R U . . .
C20 C 0.03932(12) 0.10888(8) 0.81137(11) 0.0190(3) Uani 1 1 d . . . . .
C21 C 0.09459(13) 0.15620(9) 1.10314(12) 0.0227(3) Uani 1 1 d . . . . .
H21 H 0.147673 0.114942 1.120587 0.027 Uiso 1 1 calc R U . . .
C22 C 0.14653(14) 0.22936(10) 1.15269(13) 0.0278(4) Uani 1 1 d . . . . .
H22A H 0.167755 0.223199 1.227800 0.042 Uiso 1 1 calc R U . . .
H22B H 0.096824 0.271238 1.135462 0.042 Uiso 1 1 calc R U . . .
H22C H 0.208096 0.240250 1.126363 0.042 Uiso 1 1 calc R U . . .
C23 C 0.00370(15) 0.13544(11) 1.15163(14) 0.0311(4) Uani 1 1 d . . . . .
H23A H -0.051476 0.173536 1.132676 0.047 Uiso 1 1 calc R U . . .
H23B H 0.028956 0.133683 1.226913 0.047 Uiso 1 1 calc R U . . .
H23C H -0.024210 0.085907 1.126154 0.047 Uiso 1 1 calc R U . . .
C24 C 0.07481(13) 0.05621(9) 0.73667(12) 0.0210(3) Uani 1 1 d . . . . .
H24 H 0.113267 0.013287 0.777618 0.025 Uiso 1 1 calc R U . . .
C25 C 0.15154(15) 0.09788(10) 0.68617(14) 0.0292(4) Uani 1 1 d . . . . .
H25A H 0.114126 0.136960 0.639625 0.044 Uiso 1 1 calc R U . . .
H25B H 0.182990 0.061890 0.646855 0.044 Uiso 1 1 calc R U . . .
H25C H 0.206489 0.121392 0.739806 0.044 Uiso 1 1 calc R U . . .
C26 C -0.01484(15) 0.02288(11) 0.65351(14) 0.0337(4) Uani 1 1 d . . . . .
H26A H 0.012700 -0.015409 0.614206 0.051 Uiso 1 1 calc R U . . .
H26B H -0.048642 0.063115 0.606851 0.051 Uiso 1 1 calc R U . . .
H26C H -0.065963 -0.000412 0.686263 0.051 Uiso 1 1 calc R U . . .
C27 C 0.2511(3) -0.17176(15) 0.72968(19) 0.0695(9) Uani 1 1 d . . . . .
H27A H 0.175557 -0.178942 0.723870 0.083 Uiso 1 1 calc R U . . .
H27B H 0.289742 -0.186131 0.800263 0.083 Uiso 1 1 calc R U . . .
C28 C 0.28602(16) -0.21954(11) 0.65092(16) 0.0380(4) Uani 1 1 d . . . . .
H28A H 0.240369 -0.264185 0.631462 0.046 Uiso 1 1 calc R U . . .
H28B H 0.359081 -0.236597 0.677080 0.046 Uiso 1 1 calc R U . . .
C29 C 0.27595(19) -0.16582(11) 0.56057(15) 0.0387(4) Uani 1 1 d . . . . .
H29A H 0.217621 -0.181076 0.502335 0.046 Uiso 1 1 calc R U . . .
H29B H 0.341223 -0.164697 0.536573 0.046 Uiso 1 1 calc R U . . .
C30 C 0.2546(3) -0.08923(14) 0.60254(17) 0.0603(8) Uani 1 1 d . . . . .
H30A H 0.301981 -0.050677 0.585261 0.072 Uiso 1 1 calc R U . . .
H30B H 0.181684 -0.073624 0.571976 0.072 Uiso 1 1 calc R U . . .
N1 N 0.35701(10) -0.03116(7) 1.06919(10) 0.0181(2) Uani 1 1 d . . . . .
N2 N 0.18276(10) 0.06440(7) 0.94665(10) 0.0185(2) Uani 1 1 d . . . . .
O O 0.27178(13) -0.09630(8) 0.70984(10) 0.0414(3) Uani 1 1 d . . . . .
RB1 Rb 0.35560(2) 0.01243(2) 0.85828(2) 0.02064(5) Uani 1 1 d . . . . .
RB2 Rb 0.15260(2) -0.05229(2) 1.08712(2) 0.02556(5) Uani 1 1 d . . . . .

loop_
_atom_site_aniso_label
_atom_site_aniso_U_11
_atom_site_aniso_U_22
_atom_site_aniso_U_33
_atom_site_aniso_U_23
_atom_site_aniso_U_13
_atom_site_aniso_U_12
C1 0.0183(7) 0.0210(7) 0.0153(7) -0.0004(5) 0.0039(6) -0.0007(6)
C2 0.0201(7) 0.0173(7) 0.0170(7) -0.0007(5) 0.0064(6) 0.0004(6)
C3 0.0150(7) 0.0195(7) 0.0198(7) 0.0025(6) 0.0042(6) -0.0013(6)
C4 0.0200(7) 0.0199(7) 0.0243(8) 0.0019(6) 0.0067(6) -0.0005(6)
C5 0.0230(8) 0.0226(8) 0.0329(9) 0.0075(7) 0.0084(7) 0.0047(6)
C6 0.0199(8) 0.0325(9) 0.0288(8) 0.0124(7) 0.0008(7) 0.0020(7)
C7 0.0224(8) 0.0304(8) 0.0204(7) 0.0055(6) 0.0010(6) -0.0026(7)
C8 0.0204(8) 0.0223(7) 0.0195(7) 0.0031(6) 0.0039(6) -0.0016(6)
C9 0.0309(9) 0.0196(7) 0.0271(8) 0.0000(6) 0.0077(7) 0.0017(6)
C10 0.0348(10) 0.0375(10) 0.0553(13) -0.0200(9) 0.0203(9) -0.0085(8)
C11 0.0258(9) 0.0503(12) 0.0404(11) -0.0153(9) 0.0086(8) -0.0076(8)
C12 0.0277(9) 0.0301(8) 0.0185(8) 0.0008(6) 0.0053(7) 0.0027(7)
C13 0.0457(11) 0.0349(10) 0.0254(9) -0.0067(7) 0.0049(8) -0.0016(8)
C14 0.0331(10) 0.0476(11) 0.0250(9) 0.0052(8) 0.0106(7) 0.0039(8)
C15 0.0170(7) 0.0171(7) 0.0191(7) 0.0024(5) 0.0048(6) 0.0004(5)
C16 0.0187(7) 0.0199(7) 0.0201(7) 0.0015(6) 0.0056(6) 0.0004(6)
C17 0.0227(8) 0.0195(7) 0.0282(8) -0.0004(6) 0.0095(6) 0.0024(6)
C18 0.0196(8) 0.0236(8) 0.0292(8) 0.0066(6) 0.0040(6) 0.0047(6)
C19 0.0193(7) 0.0241(7) 0.0208(7) 0.0052(6) 0.0023(6) -0.0008(6)
C20 0.0186(7) 0.0200(7) 0.0183(7) 0.0029(6) 0.0044(6) -0.0014(6)
C21 0.0249(8) 0.0245(8) 0.0199(7) 0.0001(6) 0.0080(6) 0.0026(6)
C22 0.0309(9) 0.0293(9) 0.0242(8) -0.0049(6) 0.0088(7) -0.0012(7)
C23 0.0351(10) 0.0351(9) 0.0266(8) 0.0014(7) 0.0143(7) -0.0019(8)
C24 0.0216(8) 0.0226(7) 0.0179(7) 0.0011(6) 0.0032(6) 0.0011(6)
C25 0.0348(9) 0.0273(8) 0.0295(9) 0.0045(7) 0.0157(7) 0.0044(7)
C26 0.0308(10) 0.0389(10) 0.0270(9) -0.0078(7) -0.0016(7) 0.0019(8)
C27 0.129(3) 0.0477(14) 0.0391(13) -0.0114(10) 0.0349(15) -0.0385(16)
C28 0.0347(10) 0.0339(10) 0.0454(11) 0.0046(8) 0.0096(9) 0.0003(8)
C29 0.0551(13) 0.0316(9) 0.0332(10) -0.0034(8) 0.0178(9) 0.0042(9)
C30 0.105(2) 0.0452(13) 0.0322(11) 0.0012(9) 0.0203(12) 0.0325(14)
N1 0.0171(6) 0.0191(6) 0.0172(6) 0.0015(5) 0.0026(5) 0.0014(5)
N2 0.0178(6) 0.0197(6) 0.0171(6) 0.0012(5) 0.0027(5) 0.0030(5)
O 0.0583(9) 0.0373(7) 0.0302(7) -0.0096(6) 0.0141(6) -0.0122(7)
RB1 0.02232(8) 0.02248(8) 0.01837(8) -0.00003(5) 0.00735(6) -0.00017(5)
RB2 0.01979(9) 0.02787(9) 0.02955(9) 0.00592(6) 0.00703(6) -0.00207(6)

loop_
_atom_type_symbol
_atom_type_description
_atom_type_scat_dispersion_real
_atom_type_scat_dispersion_imag
_atom_type_scat_source
C C 0.0181 0.0091 'International Tables Vol C Tables 4.2.6.8 and 6.1.1.4'
H H 0.0000 0.0000 'International Tables Vol C Tables 4.2.6.8 and 6.1.1.4'
N N 0.0311 0.0180 'International Tables Vol C Tables 4.2.6.8 and 6.1.1.4'
O O 0.0492 0.0322 'International Tables Vol C Tables 4.2.6.8 and 6.1.1.4'
Rb Rb -0.4688 1.6079 'International Tables Vol C Tables 4.2.6.8 and 6.1.1.4'

loop_
_geom_angle_atom_site_label_1
_geom_angle_atom_site_label_2
_geom_angle_atom_site_label_3
_geom_angle
_geom_angle_site_symmetry_1
_geom_angle_site_symmetry_3
_geom_angle_publ_flag
C2 C1 N1 125.59(14) . . ?
C2 C1 RB1 77.90(9) . . ?
N1 C1 RB1 71.69(8) . . ?
C2 C1 RB2 78.66(9) . . ?
N1 C1 RB2 63.01(8) . . ?
RB1 C1 RB2 98.41(4) . . ?
C1 C2 N2 126.27(14) . . ?
C1 C2 RB1 76.22(9) . . ?
N2 C2 RB1 72.74(8) . . ?
C1 C2 RB2 76.31(9) . . ?
N2 C2 RB2 65.70(8) . . ?
RB1 C2 RB2 97.37(4) . . ?
N1 C3 C8 126.04(14) . . ?
N1 C3 C4 117.90(14) . . ?
C8 C3 C4 116.06(14) . . ?
N1 C3 RB1 101.40(9) . 3_657 ?
C8 C3 RB1 86.84(9) . 3_657 ?
C4 C3 RB1 81.61(9) . 3_657 ?
N1 C3 RB2 51.85(7) . . ?
C8 C3 RB2 101.42(10) . . ?
C4 C3 RB2 117.36(10) . . ?
RB1 C3 RB2 151.60(5) 3_657 . ?
C5 C4 C3 120.17(15) . . ?
C5 C4 C9 120.75(15) . . ?
C3 C4 C9 119.07(14) . . ?
C5 C4 RB1 82.65(10) . 3_657 ?
C3 C4 RB1 72.62(8) . 3_657 ?
C9 C4 RB1 115.92(10) . 3_657 ?
C4 C5 C6 122.29(16) . . ?
C4 C5 RB1 73.57(9) . 3_657 ?
C6 C5 RB1 80.71(10) . 3_657 ?
C7 C6 C5 117.91(15) . . ?
C7 C6 RB1 79.49(10) . 3_657 ?
C5 C6 RB1 75.89(10) . 3_657 ?
C6 C7 C8 122.41(16) . . ?
C6 C7 RB1 77.52(10) . 3_657 ?
C8 C7 RB1 75.36(9) . 3_657 ?
C7 C8 C3 119.63(15) . . ?
C7 C8 C12 117.44(14) . . ?
C3 C8 C12 122.31(14) . . ?
C7 C8 RB1 81.29(10) . 3_657 ?
C3 C8 RB1 68.24(8) . 3_657 ?
C12 C8 RB1 129.36(10) . 3_657 ?
C4 C9 C10 114.69(15) . . ?
C4 C9 C11 110.16(14) . . ?
C10 C9 C11 109.29(15) . . ?
C13 C12 C8 113.71(15) . . ?
C13 C12 C14 110.35(15) . . ?
C8 C12 C14 109.78(14) . . ?
C13 C12 RB2 146.21(12) . . ?
C8 C12 RB2 87.24(9) . . ?
C14 C12 RB2 84.61(10) . . ?
N2 C15 C20 117.84(13) . . ?
N2 C15 C16 125.64(14) . . ?
C20 C15 C16 116.50(13) . . ?
N2 C15 RB2 122.94(9) . 3_557 ?
C20 C15 RB2 72.36(8) . 3_557 ?
C16 C15 RB2 72.97(8) . 3_557 ?
N2 C15 RB2 47.32(7) . . ?
C20 C15 RB2 125.03(10) . . ?
C16 C15 RB2 98.12(9) . . ?
RB2 C15 RB2 79.60(3) 3_557 . ?
C17 C16 C15 119.61(14) . . ?
C17 C16 C21 117.25(14) . . ?
C15 C16 C21 123.00(13) . . ?
C17 C16 RB2 75.95(9) . 3_557 ?
C15 C16 RB2 82.50(9) . 3_557 ?
C21 C16 RB2 107.74(9) . 3_557 ?
C18 C17 C16 122.34(15) . . ?
C18 C17 RB2 77.38(10) . 3_557 ?
C16 C17 RB2 79.54(9) . 3_557 ?
C17 C18 C19 118.38(14) . . ?
C17 C18 RB2 78.17(9) . 3_557 ?
C19 C18 RB2 76.37(9) . 3_557 ?
C20 C19 C18 121.89(15) . . ?
C20 C19 RB2 80.63(9) . 3_557 ?
C18 C19 RB2 78.86(9) . 3_557 ?
C19 C20 C15 120.59(14) . . ?
C19 C20 C24 120.02(14) . . ?
C15 C20 C24 119.08(13) . . ?
C19 C20 RB2 74.93(9) . 3_557 ?
C15 C20 RB2 83.08(8) . 3_557 ?
C24 C20 RB2 118.17(9) . 3_557 ?
C16 C21 C22 113.47(13) . . ?
C16 C21 C23 111.16(14) . . ?
C22 C21 C23 109.36(13) . . ?
C21 C23 RB2 93.54(10) . 3_557 ?
C20 C24 C26 113.91(14) . . ?
C20 C24 C25 109.55(13) . . ?
C26 C24 C25 110.05(14) . . ?
C20 C24 RB1 105.81(9) . . ?
C26 C24 RB1 138.01(11) . . ?
C25 C24 RB1 66.50(9) . . ?
C24 C25 RB1 89.33(9) . . ?
O C27 C28 107.27(18) . . ?
C27 C28 C29 102.74(17) . . ?
C28 C29 C30 104.75(16) . . ?
O C30 C29 107.40(18) . . ?
C3 N1 C1 118.11(13) . . ?
C3 N1 RB2 105.53(9) . . ?
C1 N1 RB2 90.49(9) . . ?
C3 N1 RB1 139.42(10) . . ?
C1 N1 RB1 81.24(8) . . ?
RB2 N1 RB1 109.80(4) . . ?
C15 N2 C2 117.91(13) . . ?
C15 N2 RB2 112.20(9) . . ?
C2 N2 RB2 88.20(8) . . ?
C15 N2 RB1 137.28(10) . . ?
C2 N2 RB1 80.58(8) . . ?
RB2 N2 RB1 106.16(4) . . ?
C30 O C27 106.74(18) . . ?
C30 O RB1 127.03(15) . . ?
C27 O RB1 125.80(13) . . ?
O RB1 N1 114.31(4) . . ?
O RB1 N2 106.66(4) . . ?
N1 RB1 N2 61.43(4) . . ?
O RB1 C1 136.49(4) . . ?
N1 RB1 C1 27.07(4) . . ?
N2 RB1 C1 48.39(4) . . ?
O RB1 C2 131.77(4) . . ?
N1 RB1 C2 48.50(4) . . ?
N2 RB1 C2 26.68(4) . . ?
C1 RB1 C2 25.88(4) . . ?
O RB1 C3 114.06(4) . 3_657 ?
N1 RB1 C3 109.44(4) . 3_657 ?
N2 RB1 C3 137.47(4) . 3_657 ?
C1 RB1 C3 103.17(4) . 3_657 ?
C2 RB1 C3 114.14(4) . 3_657 ?
O RB1 C4 132.30(4) . 3_657 ?
N1 RB1 C4 107.50(4) . 3_657 ?
N2 RB1 C4 112.97(4) . 3_657 ?
C1 RB1 C4 90.62(4) . 3_657 ?
C2 RB1 C4 93.16(4) . 3_657 ?
C3 RB1 C4 25.77(4) 3_657 3_657 ?
O RB1 C5 121.89(4) . 3_657 ?
N1 RB1 C5 123.67(4) . 3_657 ?
N2 RB1 C5 103.61(4) . 3_657 ?
C1 RB1 C5 100.40(4) . 3_657 ?
C2 RB1 C5 92.60(4) . 3_657 ?
C3 RB1 C5 43.62(4) 3_657 3_657 ?
C4 RB1 C5 23.78(4) 3_657 3_657 ?
O RB1 C8 90.96(4) . 3_657 ?
N1 RB1 C8 130.96(4) . 3_657 ?
N2 RB1 C8 151.85(4) . 3_657 ?
C1 RB1 C8 128.08(4) . 3_657 ?
C2 RB1 C8 135.95(4) . 3_657 ?
C3 RB1 C8 24.92(4) 3_657 3_657 ?
C4 RB1 C8 42.80(4) 3_657 3_657 ?
C5 RB1 C8 48.29(4) 3_657 3_657 ?
O RB1 C25 73.61(5) . . ?
N1 RB1 C25 125.62(4) . . ?
N2 RB1 C25 64.84(4) . . ?
C1 RB1 C25 110.58(4) . . ?
C2 RB1 C25 84.79(4) . . ?
C3 RB1 C25 115.22(4) 3_657 . ?
C4 RB1 C25 100.08(4) 3_657 . ?
C5 RB1 C25 76.35(4) 3_657 . ?
C8 RB1 C25 100.96(4) 3_657 . ?
O RB1 C6 98.55(4) . 3_657 ?
N1 RB1 C6 147.06(4) . 3_657 ?
N2 RB1 C6 112.54(4) . 3_657 ?
C1 RB1 C6 122.90(4) . 3_657 ?
C2 RB1 C6 110.29(4) . 3_657 ?
C3 RB1 C6 50.74(4) 3_657 3_657 ?
C4 RB1 C6 42.11(4) 3_657 3_657 ?
C5 RB1 C6 23.39(4) 3_657 3_657 ?
C8 RB1 C6 41.54(4) 3_657 3_657 ?
C25 RB1 C6 64.49(4) . 3_657 ?
O RB1 C7 84.80(4) . 3_657 ?
N1 RB1 C7 152.33(4) . 3_657 ?
N2 RB1 C7 134.66(4) . 3_657 ?
C1 RB1 C7 138.69(4) . 3_657 ?
C2 RB1 C7 132.35(4) . 3_657 ?
C3 RB1 C7 42.90(4) 3_657 3_657 ?
C4 RB1 C7 48.39(4) 3_657 3_657 ?
C5 RB1 C7 40.39(4) 3_657 3_657 ?
C8 RB1 C7 23.35(4) 3_657 3_657 ?
C25 RB1 C7 77.61(4) . 3_657 ?
C6 RB1 C7 22.98(4) 3_657 3_657 ?
N1 RB2 N2 63.83(4) . . ?
N1 RB2 C1 26.50(4) . . ?
N2 RB2 C1 48.01(4) . . ?
N1 RB2 C2 48.25(4) . . ?
N2 RB2 C2 26.09(4) . . ?
C1 RB2 C2 25.03(4) . . ?
N1 RB2 C19 135.19(4) . 3_557 ?
N2 RB2 C19 160.83(4) . 3_557 ?
C1 RB2 C19 146.97(4) . 3_557 ?
C2 RB2 C19 159.22(4) . 3_557 ?
N1 RB2 C18 122.47(4) . 3_557 ?
N2 RB2 C18 157.66(4) . 3_557 ?
C1 RB2 C18 146.02(4) . 3_557 ?
C2 RB2 C18 170.70(4) . 3_557 ?
C19 RB2 C18 24.76(4) 3_557 3_557 ?
N1 RB2 C17 126.50(4) . 3_557 ?
N2 RB2 C17 133.33(4) . 3_557 ?
C1 RB2 C17 152.64(4) . 3_557 ?
C2 RB2 C17 157.36(4) . 3_557 ?
C19 RB2 C17 43.02(4) 3_557 3_557 ?
C18 RB2 C17 24.45(4) 3_557 3_557 ?
N1 RB2 C20 158.26(4) . 3_557 ?
N2 RB2 C20 136.45(4) . 3_557 ?
C1 RB2 C20 154.18(4) . 3_557 ?
C2 RB2 C20 144.79(4) . 3_557 ?
C19 RB2 C20 24.44(4) 3_557 3_557 ?
C18 RB2 C20 43.41(4) 3_557 3_557 ?
C17 RB2 C20 50.09(4) 3_557 3_557 ?
N1 RB2 C16 144.20(4) . 3_557 ?
N2 RB2 C16 117.45(4) . 3_557 ?
C1 RB2 C16 161.35(4) . 3_557 ?
C2 RB2 C16 143.29(4) . 3_557 ?
C19 RB2 C16 50.51(4) 3_557 3_557 ?
C18 RB2 C16 43.49(4) 3_557 3_557 ?
C17 RB2 C16 24.51(4) 3_557 3_557 ?
C20 RB2 C16 43.44(4) 3_557 3_557 ?
N1 RB2 C3 22.62(4) . . ?
N2 RB2 C3 85.88(4) . . ?
C1 RB2 C3 42.12(4) . . ?
C2 RB2 C3 66.89(4) . . ?
C19 RB2 C3 112.87(4) 3_557 . ?
C18 RB2 C3 103.97(4) 3_557 . ?
C17 RB2 C3 115.62(4) 3_557 . ?
C20 RB2 C3 135.67(4) 3_557 . ?
C16 RB2 C3 139.31(4) 3_557 . ?
N1 RB2 C15 168.63(4) . 3_557 ?
N2 RB2 C15 119.09(4) . 3_557 ?
C1 RB2 C15 163.08(4) . 3_557 ?
C2 RB2 C15 138.89(4) . 3_557 ?
C19 RB2 C15 43.02(4) 3_557 3_557 ?
C18 RB2 C15 50.33(4) 3_557 3_557 ?
C17 RB2 C15 42.81(4) 3_557 3_557 ?
C20 RB2 C15 24.56(4) 3_557 3_557 ?
C16 RB2 C15 24.53(4) 3_557 3_557 ?
C3 RB2 C15 154.13(4) . 3_557 ?
N1 RB2 C15 83.80(4) . . ?
N2 RB2 C15 20.48(3) . . ?
C1 RB2 C15 64.78(4) . . ?
C2 RB2 C15 40.05(4) . . ?
C19 RB2 C15 140.44(4) 3_557 . ?
C18 RB2 C15 147.83(4) 3_557 . ?
C17 RB2 C15 125.83(4) 3_557 . ?
C20 RB2 C15 116.01(4) 3_557 . ?
C16 RB2 C15 104.40(4) 3_557 . ?
C3 RB2 C15 105.25(3) . . ?
C15 RB2 C15 100.41(3) 3_557 . ?

loop_
_geom_bond_atom_site_label_1
_geom_bond_atom_site_label_2
_geom_bond_distance
_geom_bond_site_symmetry_2
_geom_bond_publ_flag
C1 C2 1.364(2) . ?
C1 N1 1.398(2) . ?
C1 RB1 3.0363(15) . ?
C1 RB2 3.1331(15) . ?
C2 N2 1.391(2) . ?
C2 RB1 3.0568(14) . ?
C2 RB2 3.1618(15) . ?
C3 N1 1.366(2) . ?
C3 C8 1.440(2) . ?
C3 C4 1.446(2) . ?
C3 RB1 3.1752(15) 3_657 ?
C3 RB2 3.4208(15) . ?
C4 C5 1.384(2) . ?
C4 C9 1.517(2) . ?
C4 RB1 3.2914(16) 3_657 ?
C5 C6 1.393(3) . ?
C5 RB1 3.4033(16) 3_657 ?
C6 C7 1.385(3) . ?
C6 RB1 3.4631(17) 3_657 ?
C7 C8 1.398(2) . ?
C7 RB1 3.4874(16) 3_657 ?
C8 C12 1.531(2) . ?
C8 RB1 3.4135(16) 3_657 ?
C9 C10 1.529(2) . ?
C9 C11 1.535(3) . ?
C12 C13 1.524(3) . ?
C12 C14 1.537(2) . ?
C12 RB2 3.7328(17) . ?
C15 N2 1.3720(19) . ?
C15 C20 1.442(2) . ?
C15 C16 1.443(2) . ?
C15 RB2 3.4444(15) 3_557 ?
C15 RB2 3.6310(14) . ?
C16 C17 1.401(2) . ?
C16 C21 1.529(2) . ?
C16 RB2 3.3217(15) 3_557 ?
C17 C18 1.386(2) . ?
C17 RB2 3.2767(16) 3_557 ?
C18 C19 1.395(2) . ?
C18 RB2 3.2670(16) 3_557 ?
C19 C20 1.387(2) . ?
C19 RB2 3.2359(15) 3_557 ?
C20 C24 1.521(2) . ?
C20 RB2 3.3065(15) 3_557 ?
C21 C22 1.538(2) . ?
C21 C23 1.540(2) . ?
C23 RB2 3.6607(19) 3_557 ?
C24 C26 1.531(2) . ?
C24 C25 1.536(2) . ?
C24 RB1 3.7496(16) . ?
C25 RB1 3.4388(19) . ?
C27 O 1.402(3) . ?
C27 C28 1.507(3) . ?
C28 C29 1.517(3) . ?
C29 C30 1.520(3) . ?
C30 O 1.401(3) . ?
N1 RB2 2.7919(13) . ?
N1 RB1 2.9167(13) . ?
N2 RB2 2.8832(13) . ?
N2 RB1 2.9592(13) . ?
O RB1 2.7926(13) . ?
RB1 C3 3.1752(15) 3_657 ?
RB1 C4 3.2914(16) 3_657 ?
RB1 C5 3.4034(17) 3_657 ?
RB1 C8 3.4135(16) 3_657 ?
RB1 C6 3.4632(17) 3_657 ?
RB1 C7 3.4874(16) 3_657 ?
RB2 C19 3.2359(15) 3_557 ?
RB2 C18 3.2670(16) 3_557 ?
RB2 C17 3.2768(16) 3_557 ?
RB2 C20 3.3064(15) 3_557 ?
RB2 C16 3.3218(16) 3_557 ?
RB2 C15 3.4444(15) 3_557 ?

loop_
_geom_torsion_atom_site_label_1
_geom_torsion_atom_site_label_2
_geom_torsion_atom_site_label_3
_geom_torsion_atom_site_label_4
_geom_torsion
_geom_torsion_site_symmetry_1
_geom_torsion_site_symmetry_2
_geom_torsion_site_symmetry_3
_geom_torsion_site_symmetry_4
_geom_torsion_publ_flag
N1 C1 C2 N2 -0.7(2) . . . . ?
RB1 C1 C2 N2 56.03(14) . . . . ?
RB2 C1 C2 N2 -45.25(14) . . . . ?
N1 C1 C2 RB1 -56.74(14) . . . . ?
RB2 C1 C2 RB1 -101.28(3) . . . . ?
N1 C1 C2 RB2 44.54(14) . . . . ?
RB1 C1 C2 RB2 101.28(3) . . . . ?
N1 C3 C4 C5 168.82(14) . . . . ?
C8 C3 C4 C5 -12.0(2) . . . . ?
RB1 C3 C4 C5 70.31(14) 3_657 . . . ?
RB2 C3 C4 C5 -132.05(13) . . . . ?
N1 C3 C4 C9 -12.0(2) . . . . ?
C8 C3 C4 C9 167.22(14) . . . . ?
RB1 C3 C4 C9 -110.49(13) 3_657 . . . ?
RB2 C3 C4 C9 47.15(17) . . . . ?
N1 C3 C4 RB1 98.51(13) . . . 3_657 ?
C8 C3 C4 RB1 -82.29(12) . . . 3_657 ?
RB2 C3 C4 RB1 157.64(8) . . . 3_657 ?
C3 C4 C5 C6 2.4(2) . . . . ?
C9 C4 C5 C6 -176.81(15) . . . . ?
RB1 C4 C5 C6 67.33(16) 3_657 . . . ?
C3 C4 C5 RB1 -64.96(13) . . . 3_657 ?
C9 C4 C5 RB1 115.86(14) . . . 3_657 ?
C4 C5 C6 C7 6.0(3) . . . . ?
RB1 C5 C6 C7 69.77(14) 3_657 . . . ?
C4 C5 C6 RB1 -63.75(15) . . . 3_657 ?
C5 C6 C7 C8 -4.3(3) . . . . ?
RB1 C6 C7 C8 63.44(15) 3_657 . . . ?
C5 C6 C7 RB1 -67.74(14) . . . 3_657 ?
C6 C7 C8 C3 -5.7(2) . . . . ?
RB1 C7 C8 C3 58.77(13) 3_657 . . . ?
C6 C7 C8 C12 165.44(16) . . . . ?
RB1 C7 C8 C12 -130.05(14) 3_657 . . . ?
C6 C7 C8 RB1 -64.51(15) . . . 3_657 ?
N1 C3 C8 C7 -167.32(15) . . . . ?
C4 C3 C8 C7 13.5(2) . . . . ?
RB1 C3 C8 C7 -65.52(14) 3_657 . . . ?
RB2 C3 C8 C7 141.91(13) . . . . ?
N1 C3 C8 C12 21.9(2) . . . . ?
C4 C3 C8 C12 -157.19(14) . . . . ?
RB1 C3 C8 C12 123.75(14) 3_657 . . . ?
RB2 C3 C8 C12 -28.82(16) . . . . ?
N1 C3 C8 RB1 -101.81(15) . . . 3_657 ?
C4 C3 C8 RB1 79.06(12) . . . 3_657 ?
RB2 C3 C8 RB1 -152.57(6) . . . 3_657 ?
C5 C4 C9 C10 -30.7(2) . . . . ?
C3 C4 C9 C10 150.09(15) . . . . ?
RB1 C4 C9 C10 66.39(16) 3_657 . . . ?
C5 C4 C9 C11 93.07(19) . . . . ?
C3 C4 C9 C11 -86.13(18) . . . . ?
RB1 C4 C9 C11 -169.82(12) 3_657 . . . ?
C7 C8 C12 C13 62.2(2) . . . . ?
C3 C8 C12 C13 -126.88(16) . . . . ?
RB1 C8 C12 C13 -39.65(19) 3_657 . . . ?
C7 C8 C12 C14 -62.0(2) . . . . ?
C3 C8 C12 C14 108.96(17) . . . . ?
RB1 C8 C12 C14 -163.82(11) 3_657 . . . ?
C7 C8 C12 RB2 -145.23(13) . . . . ?
C3 C8 C12 RB2 25.69(14) . . . . ?
RB1 C8 C12 RB2 112.92(10) 3_657 . . . ?
N2 C15 C16 C17 172.20(15) . . . . ?
C20 C15 C16 C17 -9.6(2) . . . . ?
RB2 C15 C16 C17 -69.12(13) 3_557 . . . ?
RB2 C15 C16 C17 -145.55(13) . . . . ?
N2 C15 C16 C21 -12.4(2) . . . . ?
C20 C15 C16 C21 165.85(14) . . . . ?
RB2 C15 C16 C21 106.31(14) 3_557 . . . ?
RB2 C15 C16 C21 29.88(15) . . . . ?
N2 C15 C16 RB2 -118.69(14) . . . 3_557 ?
C20 C15 C16 RB2 59.54(12) . . . 3_557 ?
RB2 C15 C16 RB2 -76.44(4) . . . 3_557 ?
C15 C16 C17 C18 5.0(2) . . . . ?
C21 C16 C17 C18 -170.64(15) . . . . ?
RB2 C16 C17 C18 -67.68(15) 3_557 . . . ?
C15 C16 C17 RB2 72.72(13) . . . 3_557 ?
C21 C16 C17 RB2 -102.97(13) . . . 3_557 ?
C16 C17 C18 C19 1.5(2) . . . . ?
RB2 C17 C18 C19 -67.24(14) 3_557 . . . ?
C16 C17 C18 RB2 68.78(15) . . . 3_557 ?
C17 C18 C19 C20 -3.2(2) . . . . ?
RB2 C18 C19 C20 -71.46(14) 3_557 . . . ?
C17 C18 C19 RB2 68.24(14) . . . 3_557 ?
C18 C19 C20 C15 -1.8(2) . . . . ?
RB2 C19 C20 C15 -72.30(13) 3_557 . . . ?
C18 C19 C20 C24 -175.32(14) . . . . ?
RB2 C19 C20 C24 114.15(13) 3_557 . . . ?
C18 C19 C20 RB2 70.53(14) . . . 3_557 ?
N2 C15 C20 C19 -173.58(14) . . . . ?
C16 C15 C20 C19 8.0(2) . . . . ?
RB2 C15 C20 C19 67.91(13) 3_557 . . . ?
RB2 C15 C20 C19 130.89(13) . . . . ?
N2 C15 C20 C24 0.0(2) . . . . ?
C16 C15 C20 C24 -178.33(13) . . . . ?
RB2 C15 C20 C24 -118.47(13) 3_557 . . . ?
RB2 C15 C20 C24 -55.49(17) . . . . ?
N2 C15 C20 RB2 118.50(12) . . . 3_557 ?
C16 C15 C20 RB2 -59.86(12) . . . 3_557 ?
RB2 C15 C20 RB2 62.98(9) . . . 3_557 ?
C17 C16 C21 C22 -65.33(19) . . . . ?
C15 C16 C21 C22 119.14(16) . . . . ?
RB2 C16 C21 C22 -148.32(11) 3_557 . . . ?
C17 C16 C21 C23 58.43(19) . . . . ?
C15 C16 C21 C23 -117.10(17) . . . . ?
RB2 C16 C21 C23 -24.56(15) 3_557 . . . ?
C16 C21 C23 RB2 21.10(13) . . . 3_557 ?
C22 C21 C23 RB2 147.16(11) . . . 3_557 ?
C19 C20 C24 C26 -40.8(2) . . . . ?
C15 C20 C24 C26 145.57(15) . . . . ?
RB2 C20 C24 C26 47.43(16) 3_557 . . . ?
C19 C20 C24 C25 82.97(18) . . . . ?
C15 C20 C24 C25 -90.68(17) . . . . ?
RB2 C20 C24 C25 171.18(10) 3_557 . . . ?
C19 C20 C24 RB1 153.14(12) . . . . ?
C15 C20 C24 RB1 -20.51(15) . . . . ?
RB2 C20 C24 RB1 -118.65(7) 3_557 . . . ?
C20 C24 C25 RB1 99.26(11) . . . . ?
C26 C24 C25 RB1 -134.76(12) . . . . ?
O C27 C28 C29 -27.0(3) . . . . ?
C27 C28 C29 C30 9.5(3) . . . . ?
C28 C29 C30 O 10.6(3) . . . . ?
C8 C3 N1 C1 24.2(2) . . . . ?
C4 C3 N1 C1 -156.67(14) . . . . ?
RB1 C3 N1 C1 -70.21(13) 3_657 . . . ?
RB2 C3 N1 C1 99.12(13) . . . . ?
C8 C3 N1 RB2 -74.91(16) . . . . ?
C4 C3 N1 RB2 104.20(13) . . . . ?
RB1 C3 N1 RB2 -169.34(4) 3_657 . . . ?
C8 C3 N1 RB1 135.19(14) . . . . ?
C4 C3 N1 RB1 -45.7(2) . . . . ?
RB1 C3 N1 RB1 40.77(15) 3_657 . . . ?
RB2 C3 N1 RB1 -149.89(17) . . . . ?
C2 C1 N1 C3 -158.46(15) . . . . ?
RB1 C1 N1 C3 142.08(13) . . . . ?
RB2 C1 N1 C3 -107.95(13) . . . . ?
C2 C1 N1 RB2 -50.51(15) . . . . ?
RB1 C1 N1 RB2 -109.97(4) . . . . ?
C2 C1 N1 RB1 59.45(15) . . . . ?
RB2 C1 N1 RB1 109.97(4) . . . . ?
C20 C15 N2 C2 146.43(14) . . . . ?
C16 C15 N2 C2 -35.4(2) . . . . ?
RB2 C15 N2 C2 -127.37(12) 3_557 . . . ?
RB2 C15 N2 C2 -100.25(14) . . . . ?
C20 C15 N2 RB2 -113.32(12) . . . . ?
C16 C15 N2 RB2 64.88(17) . . . . ?
RB2 C15 N2 RB2 -27.13(12) 3_557 . . . ?
C20 C15 N2 RB1 38.9(2) . . . . ?
C16 C15 N2 RB1 -142.86(13) . . . . ?
RB2 C15 N2 RB1 125.14(10) 3_557 . . . ?
RB2 C15 N2 RB1 152.26(17) . . . . ?
C1 C2 N2 C15 163.49(15) . . . . ?
RB1 C2 N2 C15 -139.01(13) . . . . ?
RB2 C2 N2 C15 114.28(13) . . . . ?
C1 C2 N2 RB2 49.21(15) . . . . ?
RB1 C2 N2 RB2 106.71(3) . . . . ?
C1 C2 N2 RB1 -57.50(15) . . . . ?
RB2 C2 N2 RB1 -106.71(3) . . . . ?
C29 C30 O C27 -28.2(3) . . . . ?
C29 C30 O RB1 144.51(17) . . . . ?
C28 C27 O C30 35.0(3) . . . . ?
C28 C27 O RB1 -137.78(15) . . . . ?
